data_7710366
loop_
_publ_author_name
'Inchausti, Almudena'
'Ter\'an, Aar\'on'
'Manchado-Parra, Alberto'
'de Marcos-Gal\'an, Alessandra'
'Perles, Josefina'
'Cortijo, Miguel'
'Gonz\'alez-Prieto, Rodrigo'
'HERRERO (DOMINGUEZ), SANTIAGO'
'Jimenez-Aparicio, Reyes'

_publ_section_title
;
 New insights in the progressive ligand replacement from [Ru2Cl(O2CCH3)4]:
 synthetic strategies and variation of redox potentials and paramagnetic
 shifts
;
_journal_name_full 'Dalton Transactions'
_journal_paper_doi 10.1039/D2DT00909A
_journal_year 2022
_chemical_formula_sum 'C42.5 H33 Cl4 F6 N6 O2 Ru2'
_chemical_formula_weight 1117.69
_chemical_name_common 3_200K
_space_group_crystal_system monoclinic
_space_group_IT_number 15
_space_group_name_Hall '-C 2yc'
_space_group_name_H-M_alt 'C 1 2/c 1'
_atom_sites_solution_hydrogens geom
_audit_creation_method 'shelXle (C.B. Huebschle, rev 1328)'
_audit_update_record
;
2022-05-23 deposited with the CCDC.	2022-05-27 downloaded from the CCDC.
;
_cell_angle_alpha 90
_cell_angle_beta 114.2510(10)
_cell_angle_gamma 90
_cell_formula_units_Z 8
_cell_length_a 41.5237(13)
_cell_length_b 12.0831(4)
_cell_length_c 20.6065(5)
_cell_measurement_reflns_used 9913
_cell_measurement_temperature 200.(2)
_cell_measurement_theta_max 26.3096
_cell_measurement_theta_min 2.1873
_cell_volume 9426.6(5)
_computing_cell_refinement 'SAINT V8.40B (Bruker AXS LLC, 2019)'
_computing_data_collection 'Bruker Instrument Service v2010.9.0.0'
_computing_data_reduction 'SAINT V8.40B (Bruker AXS LLC, 2019)'
_computing_molecular_graphics 'shelXle (C.B. Huebschle, rev 1328)'
_computing_publication_material 'Mercury (C. F. Macrae, 2020)'
_computing_structure_refinement 'SHELXL-2019/1 (Sheldrick, 2019)'
_computing_structure_solution 'XT, VERSION 2018/2'
_diffrn_ambient_temperature 200.(2)
_diffrn_detector_area_resol_mean 16.6666
_diffrn_measured_fraction_theta_full 0.999
_diffrn_measured_fraction_theta_max 0.999
_diffrn_measurement_device_type 'Bruker Kappa Apex II'
_diffrn_radiation_type 'Mo K\a'
_diffrn_radiation_wavelength 0.71073
_diffrn_reflns_av_R_equivalents 0.0588
_diffrn_reflns_av_unetI/netI 0.0350
_diffrn_reflns_limit_h_max 50
_diffrn_reflns_limit_h_min -50
_diffrn_reflns_limit_k_max 14
_diffrn_reflns_limit_k_min -14
_diffrn_reflns_limit_l_max 24
_diffrn_reflns_limit_l_min -24
_diffrn_reflns_number 78266
_diffrn_reflns_theta_full 25.35
_diffrn_reflns_theta_max 25.35
_diffrn_reflns_theta_min 1.77
_diffrn_source 'sealed tube'
_exptl_absorpt_coefficient_mu 0.933
_exptl_absorpt_correction_T_max 0.97
_exptl_absorpt_correction_T_min 0.87
_exptl_absorpt_correction_type multi-scan
_exptl_absorpt_process_details
;
Krause, L., Herbst-Irmer, R., Sheldrick, G. M., Stalke, D. (2015).
"Comparison of silver and molybdenum microfocus X-ray sources for
single-crystal structure determination"
J. Appl. Cryst. 48, 3-10.
doi:10.1107/S1600576714022985
;
_exptl_crystal_colour 'dark purple'
_exptl_crystal_density_diffrn 1.575
_exptl_crystal_density_method 'not measured'
_exptl_crystal_description prism
_exptl_crystal_F_000 4448
_exptl_crystal_size_max 0.130
_exptl_crystal_size_mid 0.040
_exptl_crystal_size_min 0.030
_refine_diff_density_max 2.614
_refine_diff_density_min -0.901
_refine_ls_extinction_method none
_refine_ls_goodness_of_fit_ref 1.164
_refine_ls_hydrogen_treatment constr
_refine_ls_matrix_type full
_refine_ls_number_parameters 592
_refine_ls_number_reflns 8625
_refine_ls_number_restraints 12
_refine_ls_restrained_S_all 1.187
_refine_ls_R_factor_all 0.0800
_refine_ls_R_factor_gt 0.0588
_refine_ls_shift/su_max 0.000
_refine_ls_shift/su_mean 0.000
_refine_ls_structure_factor_coef Fsqd
_refine_ls_weighting_details 'w=1/[\s^2^(Fo^2^)+(0.0973P)^2^+84.1528P] where P=(Fo^2^+2Fc^2^)/3'
_refine_ls_weighting_scheme calc
_refine_ls_wR_factor_gt 0.1769
_refine_ls_wR_factor_ref 0.1938
_reflns_number_gt 6588
_reflns_number_total 8625
_reflns_threshold_expression 'I > 2\s(I)'
_cod_data_source_file d2dt00909a2.cif
_cod_data_source_block 3_01946
_cod_depositor_comments
;
The following automatic conversions were performed:

data item '_exptl_absorpt_correction_type' value 'Multi-Scan' was
changed to 'multi-scan' in accordance with the
/home/data/users/saulius/crontab/automatic-downloads/rss-feeds/RSC/lib/dictionaries/cif_core.dic
dictionary named 'cif_core.dic' version 2.4.2 last updated on
2011-04-26.

Automatic conversion script
Id: cif_fix_values 7556 2019-12-06 15:28:31Z antanas 
;
_cod_original_formula_sum 'C42.50 H33 Cl4 F6 N6 O2 Ru2'
_cod_database_code 7710366

loop_
_space_group_symop_operation_xyz
'x, y, z'
'-x, y, -z+1/2'
'x+1/2, y+1/2, z'
'-x+1/2, y+1/2, -z+1/2'
'-x, -y, -z'
'x, -y, z-1/2'
'-x+1/2, -y+1/2, -z'
'x+1/2, -y+1/2, z-1/2'

loop_
_atom_site_type_symbol
_atom_site_label
_atom_site_fract_x
_atom_site_fract_y
_atom_site_fract_z
_atom_site_U_iso_or_equiv
_atom_site_adp_type
_atom_site_calc_flag
_atom_site_refinement_flags_adp
_atom_site_refinement_flags_occupancy
_atom_site_refinement_flags_posn
_atom_site_occupancy
_atom_site_disorder_assembly
_atom_site_disorder_group
C C1 0.31605(18) 0.7370(5) 0.3768(3) 0.0268(14) Uani d . . . 1.000000 . .
H H1 0.294319 0.729786 0.381441 0.032000 Uiso calc U . R 1.000000 . .
C C2 0.31820(19) 0.9218(6) 0.4166(3) 0.0315(15) Uani d . . . 1.000000 . .
C C3 0.3001(2) 0.9074(7) 0.4596(4) 0.047(2) Uani d . . . 1.000000 . .
H H3 0.297918 0.835502 0.476065 0.056000 Uiso calc U . R 1.000000 . .
C C4 0.2853(3) 0.9972(7) 0.4787(5) 0.057(2) Uani d . . . 1.000000 . .
H H4 0.272787 0.987723 0.507972 0.068000 Uiso calc U . R 1.000000 . .
C C5 0.2888(3) 1.0991(7) 0.4547(5) 0.054(2) Uani d . . . 1.000000 . .
C C6 0.3073(3) 1.1177(7) 0.4140(5) 0.054(2) Uani d . . . 1.000000 . .
H H6 0.309915 1.190330 0.399069 0.065000 Uiso calc U . R 1.000000 . .
C C7 0.3222(2) 1.0276(6) 0.3954(4) 0.0406(18) Uani d . . . 1.000000 . .
H H7 0.335363 1.038468 0.367635 0.049000 Uiso calc U . R 1.000000 . .
C C8 0.30528(17) 0.5587(5) 0.3327(3) 0.0273(14) Uani d . . . 1.000000 . .
C C9 0.29890(19) 0.4979(6) 0.3827(4) 0.0326(15) Uani d . . . 1.000000 . .
H H9 0.310564 0.516980 0.431629 0.039000 Uiso calc U . R 1.000000 . .
C C10 0.2754(2) 0.4081(6) 0.3624(4) 0.0388(17) Uani d . . . 1.000000 . .
H H10 0.270720 0.366281 0.396586 0.047000 Uiso calc U . R 1.000000 . .
C C11 0.2594(2) 0.3829(6) 0.2911(5) 0.045(2) Uani d . . . 1.000000 . .
C C12 0.2652(2) 0.4419(7) 0.2401(4) 0.0449(19) Uani d . . . 1.000000 . .
H H12 0.253476 0.422236 0.191252 0.054000 Uiso calc U . R 1.000000 . .
C C13 0.28822(18) 0.5303(6) 0.2606(4) 0.0342(16) Uani d . . . 1.000000 . .
H H13 0.292527 0.571881 0.225841 0.041000 Uiso calc U . R 1.000000 . .
C C14 0.41371(18) 0.6977(5) 0.4966(3) 0.0278(14) Uani d . . . 1.000000 . .
H H14 0.426331 0.676488 0.544923 0.033000 Uiso calc U . R 1.000000 . .
C C15 0.40464(18) 0.8727(5) 0.5372(3) 0.0276(14) Uani d . . . 1.000000 . .
C C16 0.3938(2) 0.8328(6) 0.5874(4) 0.0433(19) Uani d . . . 1.000000 . .
H H16 0.387906 0.756771 0.586856 0.052000 Uiso calc U . R 1.000000 . .
C C17 0.3913(2) 0.9008(7) 0.6382(4) 0.049(2) Uani d . . . 1.000000 . .
H H17 0.383590 0.873220 0.672577 0.059000 Uiso calc U . R 1.000000 . .
C C18 0.4004(2) 1.0108(6) 0.6383(4) 0.0424(19) Uani d . . . 1.000000 . .
C C19 0.4104(2) 1.0541(6) 0.5883(4) 0.0398(18) Uani d . . . 1.000000 . .
H H19 0.415595 1.130659 0.588405 0.048000 Uiso calc U . R 1.000000 . .
C C20 0.41267(19) 0.9836(5) 0.5373(3) 0.0324(15) Uani d . . . 1.000000 . .
H H20 0.419822 1.011729 0.502241 0.039000 Uiso calc U . R 1.000000 . .
C C21 0.41939(17) 0.5131(5) 0.4704(3) 0.0248(13) Uani d . . . 1.000000 . .
C C22 0.45551(18) 0.4992(5) 0.5088(3) 0.0276(14) Uani d . . . 1.000000 . .
H H22 0.470845 0.561200 0.518648 0.033000 Uiso calc U . R 1.000000 . .
C C23 0.46926(19) 0.3950(6) 0.5330(4) 0.0337(16) Uani d . . . 1.000000 . .
H H23 0.493968 0.385060 0.558940 0.040000 Uiso calc U . R 1.000000 . .
C C24 0.4467(2) 0.3069(6) 0.5189(4) 0.0339(16) Uani d . . . 1.000000 . .
C C25 0.4105(2) 0.3182(5) 0.4810(4) 0.0330(16) Uani d . . . 1.000000 . .
H H25 0.395349 0.255845 0.471615 0.040000 Uiso calc U . R 1.000000 . .
C C26 0.39696(19) 0.4222(5) 0.4571(4) 0.0309(15) Uani d . . . 1.000000 . .
H H26 0.372202 0.431748 0.431531 0.037000 Uiso calc U . R 1.000000 . .
C C27 0.43517(18) 0.7905(5) 0.3352(3) 0.0259(14) Uani d . . . 1.000000 . .
H H27 0.454485 0.804582 0.322956 0.031000 Uiso calc U . R 1.000000 . .
C C28 0.43996(17) 0.9780(5) 0.3731(3) 0.0257(14) Uani d . . . 1.000000 . .
C C29 0.47585(18) 0.9870(6) 0.4060(4) 0.0322(15) Uani d . . . 1.000000 . .
H H29 0.489989 0.922361 0.421200 0.039000 Uiso calc U . R 1.000000 . .
C C30 0.4917(2) 1.0903(6) 0.4172(4) 0.0379(17) Uani d . . . 1.000000 . .
H H30 0.516694 1.097204 0.439694 0.045000 Uiso calc U . R 1.000000 . .
C C31 0.4708(2) 1.1821(6) 0.3952(4) 0.0333(16) Uani d . . . 1.000000 . .
C C32 0.4350(2) 1.1765(6) 0.3616(4) 0.0356(16) Uani d . . . 1.000000 . .
H H32 0.421057 1.241619 0.346354 0.043000 Uiso calc U . R 1.000000 . .
C C33 0.41944(19) 1.0720(5) 0.3504(4) 0.0315(15) Uani d . . . 1.000000 . .
H H33 0.394479 1.065364 0.327008 0.038000 Uiso calc U . R 1.000000 . .
C C34 0.43295(17) 0.6165(5) 0.2846(3) 0.0250(13) Uani d . . . 1.000000 . .
C C35 0.4280(2) 0.6441(6) 0.2172(4) 0.045(2) Uani d . . . 1.000000 . .
H H35 0.418408 0.714393 0.198525 0.054000 Uiso calc U . R 1.000000 . .
C C36 0.4371(3) 0.5696(7) 0.1751(4) 0.053(2) Uani d . . . 1.000000 . .
H H36 0.433408 0.587714 0.127641 0.064000 Uiso calc U . R 1.000000 . .
C C37 0.4513(2) 0.4713(6) 0.2043(4) 0.0360(16) Uani d . . . 1.000000 . .
C C38 0.45749(18) 0.4413(6) 0.2724(3) 0.0323(15) Uani d . . . 1.000000 . .
H H38 0.468136 0.372231 0.291404 0.039000 Uiso calc U . R 1.000000 . .
C C39 0.44782(18) 0.5144(6) 0.3129(3) 0.0308(15) Uani d . . . 1.000000 . .
H H39 0.451295 0.495132 0.360010 0.037000 Uiso calc U . R 1.000000 . .
C C40 0.33907(19) 0.8209(6) 0.2265(4) 0.0318(15) Uani d . . . 1.000000 . .
C C41 0.3177(2) 0.8571(7) 0.1503(4) 0.050(2) Uani d . . . 1.000000 . .
H H41A 0.333285 0.862784 0.125293 0.075000 Uiso calc U . R 1.000000 . .
H H41B 0.306944 0.929337 0.150034 0.075000 Uiso calc U . R 1.000000 . .
H H41C 0.299153 0.802569 0.126237 0.075000 Uiso calc U . R 1.000000 . .
Cl Cl1 0.36950(5) 0.47969(13) 0.29479(9) 0.0338(4) Uani d . . . 1.000000 . .
F F1 0.27364(19) 1.1878(5) 0.4724(3) 0.0829(19) Uani d . . . 1.000000 . .
F F2 0.23761(14) 0.2938(4) 0.2710(3) 0.0668(15) Uani d . . . 1.000000 . .
F F3 0.39910(15) 1.0796(4) 0.6899(2) 0.0590(14) Uani d . . . 1.000000 . .
F F4 0.46008(13) 0.2055(3) 0.5418(3) 0.0502(12) Uani d . . . 1.000000 . .
F F5 0.48659(13) 1.2835(3) 0.4075(2) 0.0489(11) Uani d . . . 1.000000 . .
F F6 0.45943(13) 0.3967(4) 0.1632(2) 0.0508(12) Uani d . . . 1.000000 . .
N N1 0.33325(15) 0.8318(4) 0.3940(3) 0.0266(12) Uani d . . . 1.000000 . .
N N2 0.32811(14) 0.6520(4) 0.3533(3) 0.0255(12) Uani d . . . 1.000000 . .
N N3 0.40534(15) 0.8027(4) 0.4815(3) 0.0260(12) Uani d . . . 1.000000 . .
N N4 0.40502(14) 0.6210(4) 0.4464(3) 0.0233(11) Uani d . . . 1.000000 . .
N N5 0.42282(15) 0.8717(4) 0.3613(3) 0.0260(12) Uani d . . . 1.000000 . .
N N6 0.42152(14) 0.6908(4) 0.3258(3) 0.0263(12) Uani d . . . 1.000000 . .
O O1 0.34830(13) 0.8951(4) 0.2751(2) 0.0317(11) Uani d . . . 1.000000 . .
O O2 0.34725(13) 0.7205(4) 0.2385(2) 0.0317(11) Uani d . . . 1.000000 . .
Ru Ru1 0.37838(2) 0.84758(4) 0.37846(3) 0.02247(17) Uani d . . . 1.000000 . .
Ru Ru2 0.37583(2) 0.66513(4) 0.34207(2) 0.02205(17) Uani d . . . 1.000000 . .
C C42A 0.2961(3) 0.8625(10) 0.7185(6) 0.042(3) Uani d . P D 0.604(4) A 1
H H42A 0.304542 0.939998 0.726532 0.051000 Uiso calc U P R 0.604(4) A 1
H H42B 0.277399 0.854776 0.736372 0.051000 Uiso calc U P R 0.604(4) A 1
Cl Cl2A 0.33097(13) 0.7745(4) 0.7665(2) 0.0574(6) Uani d . P D 0.604(4) A 1
Cl Cl3A 0.27731(11) 0.8343(3) 0.6242(2) 0.0574(6) Uani d . P D 0.604(4) A 1
C C42B 0.2888(10) 0.845(4) 0.6812(16) 0.042(3) Uani d . P D 0.146(4) A 2
H H42C 0.292375 0.922435 0.670833 0.051000 Uiso calc U P R 0.146(4) A 2
H H42D 0.270544 0.842374 0.700565 0.051000 Uiso calc U P R 0.146(4) A 2
Cl Cl2B 0.3293(6) 0.7855(18) 0.7433(10) 0.0574(6) Uani d . P D 0.146(4) A 2
Cl Cl3B 0.2755(4) 0.7612(14) 0.6017(8) 0.0574(6) Uani d . P D 0.146(4) A 2
C C43 0.3410(4) 0.4696(11) 0.6175(7) 0.065(6) Uani d . P D 0.500000 . .
H H43A 0.355875 0.402836 0.624147 0.078000 Uiso calc U P R 0.171(3) B 1
H H43B 0.344685 0.497228 0.665272 0.078000 Uiso calc U P R 0.171(3) B 1
H H43C 0.365429 0.480831 0.653779 0.078000 Uiso calc U P R 0.329(3) B 2
H H43D 0.326849 0.440755 0.642387 0.078000 Uiso calc U P R 0.329(3) B 2
Cl Cl4A 0.2986(3) 0.4346(11) 0.5731(7) 0.0574(6) Uani d . P D 0.171(3) B 1
Cl Cl5A 0.3549(4) 0.5708(11) 0.5742(7) 0.0574(6) Uani d . P D 0.171(3) B 1
Cl Cl4B 0.3421(2) 0.3677(6) 0.5566(4) 0.0574(6) Uani d . P D 0.329(3) B 2
Cl Cl5B 0.32357(19) 0.6006(6) 0.5800(4) 0.0574(6) Uani d . P D 0.329(3) B 2
C C44 0.5173(5) 0.0482(13) 0.2647(13) 0.0339(16) Uani d . P D 0.250000 C -1
H H44A 0.528671 0.058656 0.316901 0.041000 Uiso calc U P R 0.250000 C -1
H H44B 0.535429 0.057758 0.245423 0.041000 Uiso calc U P R 0.250000 C -1
Cl Cl6 0.48266(17) 0.1440(5) 0.2253(3) 0.0280(11) Uani d . P D 0.250000 C -1
Cl Cl7 0.4972(4) -0.0893(4) 0.2426(5) 0.0280(11) Uani d . P D 0.250000 C -1

loop_
_atom_site_aniso_label
_atom_site_aniso_U_11
_atom_site_aniso_U_22
_atom_site_aniso_U_33
_atom_site_aniso_U_12
_atom_site_aniso_U_13
_atom_site_aniso_U_23
C1 0.027(4) 0.027(4) 0.028(3) 0.000(3) 0.013(3) -0.001(3)
C2 0.034(4) 0.030(4) 0.028(3) 0.000(3) 0.010(3) -0.005(3)
C3 0.066(6) 0.035(4) 0.047(4) 0.006(4) 0.032(4) -0.002(3)
C4 0.080(7) 0.050(5) 0.060(5) 0.011(5) 0.048(5) -0.004(4)
C5 0.067(6) 0.039(5) 0.061(5) 0.022(4) 0.032(5) -0.004(4)
C6 0.071(6) 0.031(4) 0.067(6) 0.012(4) 0.036(5) -0.003(4)
C7 0.049(5) 0.028(4) 0.052(4) 0.005(3) 0.027(4) -0.002(3)
C8 0.022(3) 0.023(3) 0.033(3) 0.001(3) 0.008(3) -0.005(3)
C9 0.035(4) 0.031(4) 0.029(3) -0.003(3) 0.011(3) -0.002(3)
C10 0.038(4) 0.031(4) 0.048(4) -0.005(3) 0.018(4) -0.001(3)
C11 0.028(4) 0.029(4) 0.072(6) -0.005(3) 0.014(4) -0.013(4)
C12 0.038(4) 0.048(5) 0.035(4) -0.007(4) 0.001(3) -0.013(4)
C13 0.032(4) 0.037(4) 0.027(3) 0.000(3) 0.005(3) -0.001(3)
C14 0.035(4) 0.023(3) 0.024(3) 0.001(3) 0.011(3) -0.001(3)
C15 0.035(4) 0.023(3) 0.023(3) 0.003(3) 0.010(3) -0.001(3)
C16 0.070(6) 0.027(4) 0.041(4) -0.006(4) 0.031(4) -0.002(3)
C17 0.078(6) 0.044(5) 0.039(4) -0.003(4) 0.037(4) -0.003(3)
C18 0.056(5) 0.036(4) 0.039(4) 0.004(4) 0.023(4) -0.016(3)
C19 0.056(5) 0.021(4) 0.045(4) 0.001(3) 0.024(4) -0.004(3)
C20 0.045(4) 0.026(4) 0.027(3) 0.000(3) 0.014(3) -0.002(3)
C21 0.031(4) 0.019(3) 0.025(3) 0.002(3) 0.013(3) 0.001(2)
C22 0.031(4) 0.023(3) 0.032(3) 0.000(3) 0.016(3) 0.003(3)
C23 0.030(4) 0.037(4) 0.034(4) 0.009(3) 0.013(3) 0.005(3)
C24 0.050(4) 0.023(3) 0.032(3) 0.016(3) 0.020(3) 0.011(3)
C25 0.042(4) 0.018(3) 0.041(4) -0.006(3) 0.018(3) -0.001(3)
C26 0.029(4) 0.028(4) 0.035(4) 0.002(3) 0.012(3) 0.002(3)
C27 0.031(4) 0.021(3) 0.029(3) 0.002(3) 0.016(3) 0.003(3)
C28 0.033(4) 0.020(3) 0.028(3) -0.002(3) 0.015(3) 0.000(3)
C29 0.032(4) 0.025(4) 0.036(4) 0.004(3) 0.010(3) 0.001(3)
C30 0.031(4) 0.038(4) 0.041(4) -0.008(3) 0.012(3) -0.004(3)
C31 0.046(5) 0.022(3) 0.032(4) -0.010(3) 0.016(3) -0.002(3)
C32 0.047(5) 0.022(3) 0.040(4) 0.000(3) 0.020(4) 0.002(3)
C33 0.031(4) 0.027(4) 0.036(4) -0.001(3) 0.012(3) 0.001(3)
C34 0.031(4) 0.021(3) 0.026(3) -0.001(3) 0.014(3) -0.003(3)
C35 0.071(6) 0.031(4) 0.043(4) 0.011(4) 0.033(4) 0.007(3)
C36 0.085(7) 0.051(5) 0.040(4) 0.015(5) 0.042(5) 0.008(4)
C37 0.047(4) 0.033(4) 0.034(4) 0.003(3) 0.023(3) -0.008(3)
C38 0.036(4) 0.026(4) 0.031(3) 0.006(3) 0.011(3) -0.001(3)
C39 0.037(4) 0.030(4) 0.025(3) 0.004(3) 0.013(3) 0.000(3)
C40 0.032(4) 0.034(4) 0.028(3) 0.002(3) 0.011(3) 0.003(3)
C41 0.059(6) 0.056(5) 0.029(4) 0.009(4) 0.012(4) 0.003(4)
Cl1 0.0407(10) 0.0229(8) 0.0401(9) -0.0041(7) 0.0188(8) -0.0093(7)
F1 0.130(6) 0.048(3) 0.100(4) 0.032(3) 0.076(4) -0.004(3)
F2 0.056(3) 0.046(3) 0.090(4) -0.027(3) 0.023(3) -0.018(3)
F3 0.089(4) 0.050(3) 0.048(3) -0.004(3) 0.039(3) -0.024(2)
F4 0.062(3) 0.026(2) 0.065(3) 0.015(2) 0.027(2) 0.014(2)
F5 0.065(3) 0.028(2) 0.052(3) -0.018(2) 0.022(2) -0.0066(19)
F6 0.066(3) 0.050(3) 0.044(2) 0.009(2) 0.031(2) -0.017(2)
N1 0.029(3) 0.024(3) 0.027(3) 0.003(2) 0.012(2) -0.001(2)
N2 0.028(3) 0.022(3) 0.025(3) -0.003(2) 0.010(2) -0.003(2)
N3 0.035(3) 0.018(3) 0.024(3) 0.000(2) 0.011(2) -0.003(2)
N4 0.029(3) 0.021(3) 0.021(2) 0.001(2) 0.011(2) 0.002(2)
N5 0.035(3) 0.016(3) 0.031(3) -0.003(2) 0.017(3) 0.002(2)
N6 0.031(3) 0.021(3) 0.031(3) 0.000(2) 0.017(2) 0.002(2)
O1 0.040(3) 0.026(2) 0.027(2) 0.004(2) 0.012(2) 0.0014(19)
O2 0.042(3) 0.027(3) 0.025(2) 0.002(2) 0.012(2) -0.0009(19)
Ru1 0.0298(3) 0.0153(3) 0.0231(3) 0.0004(2) 0.0118(2) 0.00002(18)
Ru2 0.0291(3) 0.0158(3) 0.0219(3) -0.0004(2) 0.0111(2) -0.00122(18)
C42A 0.061(9) 0.024(6) 0.049(8) -0.004(6) 0.029(8) -0.004(6)
Cl2A 0.0612(13) 0.0535(13) 0.0516(14) 0.0002(10) 0.0172(12) 0.0041(11)
Cl3A 0.0612(13) 0.0535(13) 0.0516(14) 0.0002(10) 0.0172(12) 0.0041(11)
C42B 0.061(9) 0.024(6) 0.049(8) -0.004(6) 0.029(8) -0.004(6)
Cl2B 0.0612(13) 0.0535(13) 0.0516(14) 0.0002(10) 0.0172(12) 0.0041(11)
Cl3B 0.0612(13) 0.0535(13) 0.0516(14) 0.0002(10) 0.0172(12) 0.0041(11)
C43 0.085(14) 0.081(14) 0.024(8) 0.004(11) 0.016(9) 0.027(8)
Cl4A 0.0612(13) 0.0535(13) 0.0516(14) 0.0002(10) 0.0172(12) 0.0041(11)
Cl5A 0.0612(13) 0.0535(13) 0.0516(14) 0.0002(10) 0.0172(12) 0.0041(11)
Cl4B 0.0612(13) 0.0535(13) 0.0516(14) 0.0002(10) 0.0172(12) 0.0041(11)
Cl5B 0.0612(13) 0.0535(13) 0.0516(14) 0.0002(10) 0.0172(12) 0.0041(11)
C44 0.050(4) 0.023(3) 0.032(3) 0.016(3) 0.020(3) 0.011(3)
Cl6 0.032(3) 0.034(2) 0.021(3) 0.015(2) 0.014(2) 0.000(2)
Cl7 0.032(3) 0.034(2) 0.021(3) 0.015(2) 0.014(2) 0.000(2)

loop_
_atom_type_symbol
_atom_type_description
_atom_type_scat_dispersion_real
_atom_type_scat_dispersion_imag
_atom_type_scat_source
C C 0.0033 0.0016 'International Tables Vol C Tables 4.2.6.8 and 6.1.1.4'
H H 0.0000 0.0000 'International Tables Vol C Tables 4.2.6.8 and 6.1.1.4'
N N 0.0061 0.0033 'International Tables Vol C Tables 4.2.6.8 and 6.1.1.4'
O O 0.0106 0.0060 'International Tables Vol C Tables 4.2.6.8 and 6.1.1.4'
Ru Ru -1.2594 0.8363 'International Tables Vol C Tables 4.2.6.8 and 6.1.1.4'
F F 0.0171 0.0103 'International Tables Vol C Tables 4.2.6.8 and 6.1.1.4'
Cl Cl 0.1484 0.1585 'International Tables Vol C Tables 4.2.6.8 and 6.1.1.4'

loop_
_geom_angle_atom_site_label_1
_geom_angle_atom_site_label_2
_geom_angle_atom_site_label_3
_geom_angle_site_symmetry_1
_geom_angle_site_symmetry_3
_geom_angle
_geom_angle_publ_flag
N1 C1 N2 . . 122.0(6) ?
N1 C1 H1 . . 119.000000 ?
N2 C1 H1 . . 119.000000 ?
C7 C2 C3 . . 118.9(7) ?
C7 C2 N1 . . 118.6(6) ?
C3 C2 N1 . . 122.5(6) ?
C4 C3 C2 . . 120.3(8) ?
C4 C3 H3 . . 119.800000 ?
C2 C3 H3 . . 119.800000 ?
C5 C4 C3 . . 118.8(8) ?
C5 C4 H4 . . 120.600000 ?
C3 C4 H4 . . 120.600000 ?
C4 C5 F1 . . 118.9(8) ?
C4 C5 C6 . . 123.0(7) ?
F1 C5 C6 . . 118.1(8) ?
C5 C6 C7 . . 117.8(8) ?
C5 C6 H6 . . 121.100000 ?
C7 C6 H6 . . 121.100000 ?
C6 C7 C2 . . 121.2(7) ?
C6 C7 H7 . . 119.400000 ?
C2 C7 H7 . . 119.400000 ?
C9 C8 C13 . . 119.6(6) ?
C9 C8 N2 . . 120.6(6) ?
C13 C8 N2 . . 119.7(6) ?
C8 C9 C10 . . 120.8(6) ?
C8 C9 H9 . . 119.600000 ?
C10 C9 H9 . . 119.600000 ?
C11 C10 C9 . . 117.5(7) ?
C11 C10 H10 . . 121.200000 ?
C9 C10 H10 . . 121.200000 ?
F2 C11 C12 . . 118.9(7) ?
F2 C11 C10 . . 118.1(8) ?
C12 C11 C10 . . 123.0(7) ?
C11 C12 C13 . . 119.0(7) ?
C11 C12 H12 . . 120.500000 ?
C13 C12 H12 . . 120.500000 ?
C12 C13 C8 . . 120.0(7) ?
C12 C13 H13 . . 120.000000 ?
C8 C13 H13 . . 120.000000 ?
N3 C14 N4 . . 121.8(6) ?
N3 C14 H14 . . 119.100000 ?
N4 C14 H14 . . 119.100000 ?
C16 C15 C20 . . 119.5(6) ?
C16 C15 N3 . . 121.1(6) ?
C20 C15 N3 . . 119.2(6) ?
C17 C16 C15 . . 121.1(7) ?
C17 C16 H16 . . 119.400000 ?
C15 C16 H16 . . 119.400000 ?
C16 C17 C18 . . 118.2(7) ?
C16 C17 H17 . . 120.900000 ?
C18 C17 H17 . . 120.900000 ?
C19 C18 F3 . . 118.4(7) ?
C19 C18 C17 . . 122.5(6) ?
F3 C18 C17 . . 119.1(7) ?
C18 C19 C20 . . 118.3(7) ?
C18 C19 H19 . . 120.900000 ?
C20 C19 H19 . . 120.900000 ?
C15 C20 C19 . . 120.4(6) ?
C15 C20 H20 . . 119.800000 ?
C19 C20 H20 . . 119.800000 ?
C22 C21 C26 . . 119.7(6) ?
C22 C21 N4 . . 120.4(6) ?
C26 C21 N4 . . 119.9(6) ?
C23 C22 C21 . . 120.2(6) ?
C23 C22 H22 . . 119.900000 ?
C21 C22 H22 . . 119.900000 ?
C24 C23 C22 . . 119.0(7) ?
C24 C23 H23 . . 120.500000 ?
C22 C23 H23 . . 120.500000 ?
F4 C24 C23 . . 119.0(7) ?
F4 C24 C25 . . 118.9(7) ?
C23 C24 C25 . . 122.1(6) ?
C26 C25 C24 . . 118.7(6) ?
C26 C25 H25 . . 120.700000 ?
C24 C25 H25 . . 120.700000 ?
C25 C26 C21 . . 120.3(6) ?
C25 C26 H26 . . 119.800000 ?
C21 C26 H26 . . 119.800000 ?
N6 C27 N5 . . 121.8(6) ?
N6 C27 H27 . . 119.100000 ?
N5 C27 H27 . . 119.100000 ?
C29 C28 C33 . . 119.9(6) ?
C29 C28 N5 . . 121.2(6) ?
C33 C28 N5 . . 118.9(6) ?
C28 C29 C30 . . 120.1(6) ?
C28 C29 H29 . . 119.900000 ?
C30 C29 H29 . . 119.900000 ?
C31 C30 C29 . . 118.8(7) ?
C31 C30 H30 . . 120.600000 ?
C29 C30 H30 . . 120.600000 ?
C32 C31 F5 . . 118.8(6) ?
C32 C31 C30 . . 122.8(6) ?
F5 C31 C30 . . 118.4(7) ?
C31 C32 C33 . . 117.7(7) ?
C31 C32 H32 . . 121.200000 ?
C33 C32 H32 . . 121.200000 ?
C28 C33 C32 . . 120.6(7) ?
C28 C33 H33 . . 119.700000 ?
C32 C33 H33 . . 119.700000 ?
C35 C34 C39 . . 120.0(6) ?
C35 C34 N6 . . 120.0(6) ?
C39 C34 N6 . . 120.0(5) ?
C34 C35 C36 . . 120.5(7) ?
C34 C35 H35 . . 119.700000 ?
C36 C35 H35 . . 119.700000 ?
C37 C36 C35 . . 117.7(7) ?
C37 C36 H36 . . 121.100000 ?
C35 C36 H36 . . 121.100000 ?
C36 C37 C38 . . 123.7(6) ?
C36 C37 F6 . . 118.4(6) ?
C38 C37 F6 . . 118.0(6) ?
C37 C38 C39 . . 118.0(6) ?
C37 C38 H38 . . 121.000000 ?
C39 C38 H38 . . 121.000000 ?
C38 C39 C34 . . 120.0(6) ?
C38 C39 H39 . . 120.000000 ?
C34 C39 H39 . . 120.000000 ?
O2 C40 O1 . . 123.6(6) ?
O2 C40 C41 . . 118.5(6) ?
O1 C40 C41 . . 117.9(6) ?
C40 C41 H41A . . 109.500000 ?
C40 C41 H41B . . 109.500000 ?
H41A C41 H41B . . 109.500000 ?
C40 C41 H41C . . 109.500000 ?
H41A C41 H41C . . 109.500000 ?
H41B C41 H41C . . 109.500000 ?
C1 N1 C2 . . 119.3(6) ?
C1 N1 Ru1 . . 118.1(4) ?
C2 N1 Ru1 . . 122.4(4) ?
C1 N2 C8 . . 114.9(5) ?
C1 N2 Ru2 . . 120.0(4) ?
C8 N2 Ru2 . . 125.0(4) ?
C14 N3 C15 . . 117.8(5) ?
C14 N3 Ru1 . . 118.9(4) ?
C15 N3 Ru1 . . 119.8(4) ?
C14 N4 C21 . . 115.2(5) ?
C14 N4 Ru2 . . 119.3(4) ?
C21 N4 Ru2 . . 125.3(4) ?
C27 N5 C28 . . 118.9(5) ?
C27 N5 Ru1 . . 119.7(4) ?
C28 N5 Ru1 . . 121.3(4) ?
C27 N6 C34 . . 115.6(5) ?
C27 N6 Ru2 . . 118.7(4) ?
C34 N6 Ru2 . . 122.9(4) ?
C40 O1 Ru1 . . 118.2(4) ?
C40 O2 Ru2 . . 120.4(4) ?
N3 Ru1 N1 . . 87.6(2) ?
N3 Ru1 N5 . . 94.0(2) ?
N1 Ru1 N5 . . 177.0(2) ?
N3 Ru1 O1 . . 176.4(2) ?
N1 Ru1 O1 . . 89.0(2) ?
N5 Ru1 O1 . . 89.3(2) ?
N3 Ru1 Ru2 . . 90.97(15) ?
N1 Ru1 Ru2 . . 92.24(15) ?
N5 Ru1 Ru2 . . 90.25(15) ?
O1 Ru1 Ru2 . . 90.18(13) ?
N4 Ru2 N6 . . 91.3(2) ?
N4 Ru2 O2 . . 176.23(19) ?
N6 Ru2 O2 . . 87.7(2) ?
N4 Ru2 N2 . . 92.5(2) ?
N6 Ru2 N2 . . 174.9(2) ?
O2 Ru2 N2 . . 88.3(2) ?
N4 Ru2 Ru1 . . 88.81(15) ?
N6 Ru2 Ru1 . . 89.24(15) ?
O2 Ru2 Ru1 . . 87.54(13) ?
N2 Ru2 Ru1 . . 87.48(14) ?
N4 Ru2 Cl1 . . 95.80(15) ?
N6 Ru2 Cl1 . . 91.65(15) ?
O2 Ru2 Cl1 . . 87.86(13) ?
N2 Ru2 Cl1 . . 91.32(14) ?
Ru1 Ru2 Cl1 . . 175.28(5) ?
Cl2A C42A Cl3A . . 112.8(6) ?
Cl2A C42A H42A . . 109.000000 ?
Cl3A C42A H42A . . 109.000000 ?
Cl2A C42A H42B . . 109.000000 ?
Cl3A C42A H42B . . 109.000000 ?
H42A C42A H42B . . 107.800000 ?
Cl2B C42B Cl3B . . 105.9(16) ?
Cl2B C42B H42C . . 110.600000 ?
Cl3B C42B H42C . . 110.600000 ?
Cl2B C42B H42D . . 110.600000 ?
Cl3B C42B H42D . . 110.600000 ?
H42C C42B H42D . . 108.700000 ?
Cl4A C43 Cl5A . . 113.1(9) ?
Cl4B C43 Cl5B . . 115.8(7) ?
Cl4A C43 H43A . . 109.000000 ?
Cl5A C43 H43A . . 109.000000 ?
Cl4A C43 H43B . . 109.000000 ?
Cl5A C43 H43B . . 109.000000 ?
H43A C43 H43B . . 107.800000 ?
Cl4B C43 H43C . . 108.300000 ?
Cl5B C43 H43C . . 108.300000 ?
Cl4B C43 H43D . . 108.300000 ?
Cl5B C43 H43D . . 108.300000 ?
H43C C43 H43D . . 107.400000 ?
Cl6 C44 Cl7 . . 106.2(10) ?
Cl6 C44 H44A . . 110.500000 ?
Cl7 C44 H44A . . 110.500000 ?
Cl6 C44 H44B . . 110.500000 ?
Cl7 C44 H44B . . 110.500000 ?
H44A C44 H44B . . 108.700000 ?

loop_
_geom_bond_atom_site_label_1
_geom_bond_atom_site_label_2
_geom_bond_site_symmetry_2
_geom_bond_distance
_geom_bond_publ_flag
C1 N1 . 1.318(8) ?
C1 N2 . 1.319(8) ?
C1 H1 . 0.950000 ?
C2 C7 . 1.382(10) ?
C2 C3 . 1.390(10) ?
C2 N1 . 1.423(8) ?
C3 C4 . 1.382(11) ?
C3 H3 . 0.950000 ?
C4 C5 . 1.357(12) ?
C4 H4 . 0.950000 ?
C5 F1 . 1.367(9) ?
C5 C6 . 1.370(13) ?
C6 C7 . 1.381(10) ?
C6 H6 . 0.950000 ?
C7 H7 . 0.950000 ?
C8 C9 . 1.377(9) ?
C8 C13 . 1.401(9) ?
C8 N2 . 1.421(8) ?
C9 C10 . 1.403(10) ?
C9 H9 . 0.950000 ?
C10 C11 . 1.374(11) ?
C10 H10 . 0.950000 ?
C11 F2 . 1.357(9) ?
C11 C12 . 1.371(12) ?
C12 C13 . 1.379(10) ?
C12 H12 . 0.950000 ?
C13 H13 . 0.950000 ?
C14 N3 . 1.319(8) ?
C14 N4 . 1.324(8) ?
C14 H14 . 0.950000 ?
C15 C16 . 1.374(10) ?
C15 C20 . 1.381(9) ?
C15 N3 . 1.436(8) ?
C16 C17 . 1.367(10) ?
C16 H16 . 0.950000 ?
C17 C18 . 1.380(11) ?
C17 H17 . 0.950000 ?
C18 C19 . 1.362(11) ?
C18 F3 . 1.369(8) ?
C19 C20 . 1.386(9) ?
C19 H19 . 0.950000 ?
C20 H20 . 0.950000 ?
C21 C22 . 1.389(9) ?
C21 C26 . 1.393(9) ?
C21 N4 . 1.435(8) ?
C22 C23 . 1.387(9) ?
C22 H22 . 0.950000 ?
C23 C24 . 1.369(11) ?
C23 H23 . 0.950000 ?
C24 F4 . 1.347(8) ?
C24 C25 . 1.386(10) ?
C25 C26 . 1.382(9) ?
C25 H25 . 0.950000 ?
C26 H26 . 0.950000 ?
C27 N6 . 1.310(8) ?
C27 N5 . 1.320(8) ?
C27 H27 . 0.950000 ?
C28 C29 . 1.365(10) ?
C28 C33 . 1.381(9) ?
C28 N5 . 1.440(8) ?
C29 C30 . 1.386(10) ?
C29 H29 . 0.950000 ?
C30 C31 . 1.366(10) ?
C30 H30 . 0.950000 ?
C31 C32 . 1.359(11) ?
C31 F5 . 1.364(8) ?
C32 C33 . 1.394(10) ?
C32 H32 . 0.950000 ?
C33 H33 . 0.950000 ?
C34 C35 . 1.358(9) ?
C34 C39 . 1.395(9) ?
C34 N6 . 1.444(8) ?
C35 C36 . 1.406(10) ?
C35 H35 . 0.950000 ?
C36 C37 . 1.352(11) ?
C36 H36 . 0.950000 ?
C37 C38 . 1.369(9) ?
C37 F6 . 1.371(7) ?
C38 C39 . 1.382(9) ?
C38 H38 . 0.950000 ?
C39 H39 . 0.950000 ?
C40 O2 . 1.256(8) ?
C40 O1 . 1.280(8) ?
C40 C41 . 1.517(10) ?
C41 H41A . 0.980000 ?
C41 H41B . 0.980000 ?
C41 H41C . 0.980000 ?
Cl1 Ru2 . 2.4144(16) ?
N1 Ru1 . 2.036(5) ?
N2 Ru2 . 2.093(5) ?
N3 Ru1 . 2.025(5) ?
N4 Ru2 . 2.057(5) ?
N5 Ru1 . 2.037(5) ?
N6 Ru2 . 2.082(5) ?
O1 Ru1 . 2.059(4) ?
O2 Ru2 . 2.082(4) ?
Ru1 Ru2 . 2.3169(7) ?
C42A Cl2A . 1.742(12) ?
C42A Cl3A . 1.803(11) ?
C42A H42A . 0.990000 ?
C42A H42B . 0.990000 ?
C42B Cl2B . 1.79(2) ?
C42B Cl3B . 1.81(2) ?
C42B H42C . 0.990000 ?
C42B H42D . 0.990000 ?
C43 Cl4A . 1.674(16) ?
C43 Cl5A . 1.744(14) ?
C43 Cl4B . 1.772(14) ?
C43 Cl5B . 1.779(13) ?
C43 H43A . 0.990000 ?
C43 H43B . 0.990000 ?
C43 H43C . 0.990000 ?
C43 H43D . 0.990000 ?
C44 Cl6 . 1.764(13) ?
C44 Cl7 . 1.832(17) ?
C44 H44A . 0.990000 ?
C44 H44B . 0.990000 ?

loop_
_geom_hbond_atom_site_label_D
_geom_hbond_atom_site_label_H
_geom_hbond_atom_site_label_A
_geom_hbond_site_symmetry_A
_geom_hbond_distance_DH
_geom_hbond_distance_HA
_geom_hbond_distance_DA
_geom_hbond_angle_DHA
_geom_hbond_publ_flag
C4 H4 Cl3A^a . 0.95 2.97 3.713(10) 135.8 ?
C9 H9 Cl5A^a . 0.95 2.83 3.770(15) 171.3 ?
C9 H9 Cl4B^b . 0.95 2.97 3.641(10) 128.5 ?
C10 H10 F1 1_545 0.95 2.64 3.517(10) 154.3 ?
C14 H14 F6 6_566 0.95 2.42 3.367(8) 173.8 ?
C16 H16 Cl5A^a . 0.95 2.59 3.515(15) 164.6 ?
C19 H19 F4 1_565 0.95 2.57 3.187(9) 122.7 ?
C22 H22 F5 5_676 0.95 2.60 3.499(8) 158.4 ?
C29 H29 F4 5_666 0.95 2.44 3.361(8) 162.4 ?
C35 H35 F3 6_575 0.95 2.60 3.514(9) 161.8 ?
C38 H38 F5 1_545 0.95 2.44 3.175(8) 134.0 ?
C41 H41A F3 6_575 0.98 2.60 3.225(11) 122.1 ?
C42A^a H42A^a O1 6_576 0.99 2.60 3.544(14) 158.8 ?
C43 H43B^a Cl1 6_566 0.99 2.45 3.401(13) 160.9 ?
C43 H43D^b O2 6_566 0.99 2.66 3.321(13) 124.7 ?

loop_
_geom_torsion_atom_site_label_1
_geom_torsion_atom_site_label_2
_geom_torsion_atom_site_label_3
_geom_torsion_atom_site_label_4
_geom_torsion_site_symmetry_1
_geom_torsion_site_symmetry_2
_geom_torsion_site_symmetry_3
_geom_torsion_site_symmetry_4
_geom_torsion
_geom_torsion_publ_flag
C7 C2 C3 C4 . . . . 2.4(12) ?
N1 C2 C3 C4 . . . . -178.5(8) ?
C2 C3 C4 C5 . . . . -0.2(14) ?
C3 C4 C5 F1 . . . . 178.9(9) ?
C3 C4 C5 C6 . . . . -1.9(16) ?
C4 C5 C6 C7 . . . . 1.7(15) ?
F1 C5 C6 C7 . . . . -179.1(8) ?
C5 C6 C7 C2 . . . . 0.6(14) ?
C3 C2 C7 C6 . . . . -2.6(12) ?
N1 C2 C7 C6 . . . . 178.2(8) ?
C13 C8 C9 C10 . . . . -0.3(10) ?
N2 C8 C9 C10 . . . . 177.7(6) ?
C8 C9 C10 C11 . . . . 0.6(11) ?
C9 C10 C11 F2 . . . . 177.6(7) ?
C9 C10 C11 C12 . . . . -0.7(12) ?
F2 C11 C12 C13 . . . . -177.9(7) ?
C10 C11 C12 C13 . . . . 0.5(12) ?
C11 C12 C13 C8 . . . . -0.1(11) ?
C9 C8 C13 C12 . . . . 0.1(10) ?
N2 C8 C13 C12 . . . . -178.0(7) ?
C20 C15 C16 C17 . . . . -1.0(13) ?
N3 C15 C16 C17 . . . . -176.5(8) ?
C15 C16 C17 C18 . . . . -0.7(14) ?
C16 C17 C18 C19 . . . . 2.5(14) ?
C16 C17 C18 F3 . . . . -178.1(8) ?
F3 C18 C19 C20 . . . . 178.1(7) ?
C17 C18 C19 C20 . . . . -2.5(13) ?
C16 C15 C20 C19 . . . . 1.0(11) ?
N3 C15 C20 C19 . . . . 176.5(6) ?
C18 C19 C20 C15 . . . . 0.7(12) ?
C26 C21 C22 C23 . . . . 1.0(9) ?
N4 C21 C22 C23 . . . . 178.9(6) ?
C21 C22 C23 C24 . . . . -0.6(10) ?
C22 C23 C24 F4 . . . . 179.4(6) ?
C22 C23 C24 C25 . . . . 0.2(10) ?
F4 C24 C25 C26 . . . . -179.5(6) ?
C23 C24 C25 C26 . . . . -0.3(10) ?
C24 C25 C26 C21 . . . . 0.7(10) ?
C22 C21 C26 C25 . . . . -1.1(10) ?
N4 C21 C26 C25 . . . . -179.0(6) ?
C33 C28 C29 C30 . . . . 0.5(10) ?
N5 C28 C29 C30 . . . . -179.5(6) ?
C28 C29 C30 C31 . . . . 0.5(10) ?
C29 C30 C31 C32 . . . . -1.2(11) ?
C29 C30 C31 F5 . . . . 178.9(6) ?
F5 C31 C32 C33 . . . . -179.2(6) ?
C30 C31 C32 C33 . . . . 0.8(11) ?
C29 C28 C33 C32 . . . . -0.8(10) ?
N5 C28 C33 C32 . . . . 179.1(6) ?
C31 C32 C33 C28 . . . . 0.2(10) ?
C39 C34 C35 C36 . . . . 1.4(12) ?
N6 C34 C35 C36 . . . . -176.2(8) ?
C34 C35 C36 C37 . . . . -1.1(14) ?
C35 C36 C37 C38 . . . . -0.6(14) ?
C35 C36 C37 F6 . . . . 178.4(8) ?
C36 C37 C38 C39 . . . . 1.9(12) ?
F6 C37 C38 C39 . . . . -177.2(7) ?
C37 C38 C39 C34 . . . . -1.5(11) ?
C35 C34 C39 C38 . . . . -0.1(11) ?
N6 C34 C39 C38 . . . . 177.5(6) ?
N2 C1 N1 C2 . . . . 177.7(6) ?
N2 C1 N1 Ru1 . . . . 3.2(8) ?
C7 C2 N1 C1 . . . . -142.3(7) ?
C3 C2 N1 C1 . . . . 38.6(10) ?
C7 C2 N1 Ru1 . . . . 31.9(8) ?
C3 C2 N1 Ru1 . . . . -147.2(6) ?
N1 C1 N2 C8 . . . . -176.1(6) ?
N1 C1 N2 Ru2 . . . . -0.2(9) ?
C9 C8 N2 C1 . . . . -68.0(8) ?
C13 C8 N2 C1 . . . . 110.0(7) ?
C9 C8 N2 Ru2 . . . . 116.3(6) ?
C13 C8 N2 Ru2 . . . . -65.7(7) ?
N4 C14 N3 C15 . . . . 159.2(6) ?
N4 C14 N3 Ru1 . . . . 0.1(9) ?
C16 C15 N3 C14 . . . . -35.0(10) ?
C20 C15 N3 C14 . . . . 149.6(7) ?
C16 C15 N3 Ru1 . . . . 124.0(7) ?
C20 C15 N3 Ru1 . . . . -51.5(8) ?
N3 C14 N4 C21 . . . . 173.2(6) ?
N3 C14 N4 Ru2 . . . . -2.6(9) ?
C22 C21 N4 C14 . . . . -53.9(8) ?
C26 C21 N4 C14 . . . . 124.0(6) ?
C22 C21 N4 Ru2 . . . . 121.7(5) ?
C26 C21 N4 Ru2 . . . . -60.4(7) ?
N6 C27 N5 C28 . . . . 177.5(6) ?
N6 C27 N5 Ru1 . . . . -6.2(9) ?
C29 C28 N5 C27 . . . . -46.3(9) ?
C33 C28 N5 C27 . . . . 133.7(6) ?
C29 C28 N5 Ru1 . . . . 137.4(5) ?
C33 C28 N5 Ru1 . . . . -42.5(7) ?
N5 C27 N6 C34 . . . . 168.6(6) ?
N5 C27 N6 Ru2 . . . . 6.7(9) ?
C35 C34 N6 C27 . . . . -57.8(9) ?
C39 C34 N6 C27 . . . . 124.6(7) ?
C35 C34 N6 Ru2 . . . . 103.2(7) ?
C39 C34 N6 Ru2 . . . . -74.4(7) ?
O2 C40 O1 Ru1 . . . . 0.3(9) ?
C41 C40 O1 Ru1 . . . . -178.4(5) ?
O1 C40 O2 Ru2 . . . . 2.3(9) ?
C41 C40 O2 Ru2 . . . . -179.0(5) ?
